data_7101271
loop_
_publ_author_name
W.Piers
'Robert McDonald'
'Darryl J. Morrison'
'Masood Parvez'
'Susanne D. Riegel'

_publ_section_title
;
2,2'-Disubstituted F12Binaphthyl Derivatives:
Stannanes, Boranes, and (R)-F12BINOL
;
_journal_issue 27
_journal_name_full 'Chemical Communications'
_journal_paper_doi 10.1039/b605716k
_journal_year 2006
_chemical_formula_sum 'C28 H22 F12 O4'
_chemical_formula_weight 650.46
_chemical_name_common
;
2,2'-dihydroxy-3,3',4,4',5,5',6,6',7,7',8,8'-dodecafluoro-
1,1'-binaphthyl bis(diethylether) adduct
;
_chemical_name_systematic
;
?
;
_space_group_IT_number 14
_symmetry_cell_setting monoclinic
_symmetry_space_group_name_Hall '-P 2yn'
_symmetry_space_group_name_H-M 'P 1 21/n 1'
_atom_sites_solution_hydrogens geom
_atom_sites_solution_primary direct
_atom_sites_solution_secondary difmap
_audit_creation_method SHELXL-97
_cell_angle_alpha 90.00
_cell_angle_beta 103.3641(14)
_cell_angle_gamma 90.00
_cell_formula_units_Z 4
_cell_length_a 10.9881(9)
_cell_length_b 20.1333(16)
_cell_length_c 12.9050(10)
_cell_measurement_reflns_used 5352
_cell_measurement_temperature 193(2)
_cell_measurement_theta_max 25.79
_cell_measurement_theta_min 2.20
_cell_volume 2777.6(4)
_computing_cell_refinement 'Bruker SAINT (Bruker, 1997)'
_computing_data_collection 'Bruker SMART (Bruker, 1997)'
_computing_data_reduction 'Bruker SAINT (Bruker, 1997)'
_computing_molecular_graphics 'Bruker SHELXTL (Bruker, 1997)'
_computing_publication_material 'Bruker SHELXTL (Bruker, 1997)'
_computing_structure_refinement 'SHELXL-97 (Sheldrick, 1997)'
_computing_structure_solution 'SHELXS-97 (Sheldrick, 1990)'
_diffrn_ambient_temperature 193(2)
_diffrn_detector_area_resol_mean 8.192
_diffrn_measured_fraction_theta_full 0.998
_diffrn_measured_fraction_theta_max 0.998
_diffrn_measurement_device_type 'Bruker PLATFORM diffractometer/SMART 1000 CCD area detector'
_diffrn_measurement_method '\w scans'
_diffrn_radiation_monochromator graphite
_diffrn_radiation_source 'fine-focus sealed tube'
_diffrn_radiation_type MoK\a
_diffrn_radiation_wavelength 0.71073
_diffrn_reflns_av_R_equivalents 0.0380
_diffrn_reflns_av_sigmaI/netI 0.0319
_diffrn_reflns_limit_h_max 13
_diffrn_reflns_limit_h_min -13
_diffrn_reflns_limit_k_max 25
_diffrn_reflns_limit_k_min -25
_diffrn_reflns_limit_l_max 16
_diffrn_reflns_limit_l_min -16
_diffrn_reflns_number 21180
_diffrn_reflns_theta_full 26.40
_diffrn_reflns_theta_max 26.40
_diffrn_reflns_theta_min 1.91
_diffrn_standards_decay_% 0
_diffrn_standards_interval_time 0
_diffrn_standards_number 0
_exptl_absorpt_coefficient_mu 0.156
_exptl_absorpt_correction_T_max 0.9785
_exptl_absorpt_correction_T_min 0.9289
_exptl_absorpt_correction_type multi-scan
_exptl_absorpt_process_details 'SADABS (Sheldrick, 1996)'
_exptl_crystal_colour colorless
_exptl_crystal_density_diffrn 1.555
_exptl_crystal_density_method 'not measured'
_exptl_crystal_description plate
_exptl_crystal_F_000 1320
_exptl_crystal_size_max 0.48
_exptl_crystal_size_mid 0.37
_exptl_crystal_size_min 0.14
_refine_diff_density_max 0.222
_refine_diff_density_min -0.203
_refine_diff_density_rms 0.040
_refine_ls_extinction_method none
_refine_ls_goodness_of_fit_ref 1.003
_refine_ls_hydrogen_treatment constr
_refine_ls_matrix_type full
_refine_ls_number_parameters 399
_refine_ls_number_reflns 5687
_refine_ls_number_restraints 0
_refine_ls_restrained_S_all 1.003
_refine_ls_R_factor_all 0.0880
_refine_ls_R_factor_gt 0.0448
_refine_ls_shift/su_max 0.000
_refine_ls_shift/su_mean 0.000
_refine_ls_structure_factor_coef Fsqd
_refine_ls_weighting_details 'calc w=1/[\s^2^(Fo^2^)+(0.0628P)^2^+0.5368P] where P=(Fo^2^+2Fc^2^)/3'
_refine_ls_weighting_scheme calc
_refine_ls_wR_factor_gt 0.1128
_refine_ls_wR_factor_ref 0.1363
_reflns_number_gt 3339
_reflns_number_total 5687
_reflns_threshold_expression I>2\s(I)
_cod_data_source_file b605716k.txt
_cod_depositor_comments
;
The following automatic conversions were performed:
'_symmetry_cell_setting' value 'Monoclinic' changed to 'monoclinic'
according to '/home/saulius/struct/CIF-dictionaries/cif_core.dic'
dictionary named 'cif_core.dic' version 2.4.1 from 2010-06-29.

Automatic conversion script
Id: cif_fix_enum 1527 2010-12-29 10:47:43Z saulius 
;
_cod_original_sg_symbol_H-M P2(1)/n
_cod_database_code 7101271

loop_
_symmetry_equiv_pos_as_xyz
'x, y, z'
'-x+1/2, y+1/2, -z+1/2'
'-x, -y, -z'
'x-1/2, -y-1/2, z-1/2'

loop_
_atom_site_label
_atom_site_type_symbol
_atom_site_fract_x
_atom_site_fract_y
_atom_site_fract_z
_atom_site_U_iso_or_equiv
_atom_site_adp_type
_atom_site_occupancy
_atom_site_symmetry_multiplicity
_atom_site_calc_flag
_atom_site_refinement_flags
F13 F -0.06757(13) 0.19681(7) 0.30956(12) 0.0722(4) Uani 1 1 d .
F14 F -0.03136(13) 0.12038(7) 0.48117(12) 0.0696(4) Uani 1 1 d .
F16 F 0.09781(14) 0.03100(7) 0.60061(11) 0.0676(4) Uani 1 1 d .
F17 F 0.28719(15) -0.05622(7) 0.63512(11) 0.0718(4) Uani 1 1 d .
F18 F 0.43154(12) -0.06906(6) 0.49328(11) 0.0630(4) Uani 1 1 d .
F19 F 0.39766(12) 0.00679(6) 0.32182(10) 0.0555(3) Uani 1 1 d .
F23 F 0.54367(13) 0.20366(7) 0.15308(12) 0.0726(4) Uani 1 1 d .
F24 F 0.51838(12) 0.12265(7) -0.01223(11) 0.0662(4) Uani 1 1 d .
F26 F 0.40195(14) 0.02641(7) -0.12431(11) 0.0694(4) Uani 1 1 d .
F27 F 0.22433(16) -0.06789(7) -0.15104(12) 0.0803(5) Uani 1 1 d .
F28 F 0.07871(14) -0.08043(7) -0.01041(11) 0.0739(4) Uani 1 1 d .
F29 F 0.10185(13) 0.00052(6) 0.15402(10) 0.0608(4) Uani 1 1 d .
O1 O 0.08643(15) 0.18955(7) 0.16974(13) 0.0554(4) Uani 1 1 d .
H1O H 0.0296 0.2170 0.1723 0.083 Uiso 1 1 calc R
O2 O 0.39007(16) 0.19476(8) 0.29261(13) 0.0610(5) Uani 1 1 d .
H2O H 0.4528 0.2191 0.2949 0.091 Uiso 1 1 calc R
C11 C 0.20228(19) 0.10486(9) 0.27254(16) 0.0397(5) Uani 1 1 d .
C12 C 0.1056(2) 0.14995(10) 0.25582(17) 0.0449(5) Uani 1 1 d .
C13 C 0.0275(2) 0.15301(10) 0.32803(18) 0.0508(6) Uani 1 1 d .
C14 C 0.0461(2) 0.11373(10) 0.41498(18) 0.0492(5) Uani 1 1 d .
C15 C 0.1441(2) 0.06739(10) 0.43763(16) 0.0450(5) Uani 1 1 d .
C16 C 0.1694(2) 0.02628(11) 0.52917(17) 0.0500(6) Uani 1 1 d .
C17 C 0.2633(2) -0.01815(11) 0.54780(17) 0.0518(6) Uani 1 1 d .
C18 C 0.3384(2) -0.02432(10) 0.47458(18) 0.0493(5) Uani 1 1 d .
C19 C 0.3192(2) 0.01499(10) 0.38707(17) 0.0446(5) Uani 1 1 d .
C20 C 0.22275(19) 0.06272(9) 0.36390(16) 0.0401(5) Uani 1 1 d .
C21 C 0.28454(18) 0.10529(9) 0.19527(16) 0.0394(5) Uani 1 1 d .
C22 C 0.3764(2) 0.15302(10) 0.20971(17) 0.0451(5) Uani 1 1 d .
C23 C 0.4539(2) 0.15686(10) 0.13710(18) 0.0490(5) Uani 1 1 d .
C24 C 0.4406(2) 0.11542(11) 0.05356(17) 0.0465(5) Uani 1 1 d .
C25 C 0.34811(19) 0.06610(10) 0.03356(16) 0.0425(5) Uani 1 1 d .
C26 C 0.3295(2) 0.02170(11) -0.05381(17) 0.0512(6) Uani 1 1 d .
C27 C 0.2412(2) -0.02581(11) -0.06841(18) 0.0564(6) Uani 1 1 d .
C28 C 0.1657(2) -0.03228(10) 0.00389(19) 0.0540(6) Uani 1 1 d .
C29 C 0.1787(2) 0.00973(10) 0.08799(17) 0.0476(5) Uani 1 1 d .
C30 C 0.26923(19) 0.06109(9) 0.10728(16) 0.0407(5) Uani 1 1 d .
O1S O -0.06815(14) 0.29475(7) 0.14040(12) 0.0544(4) Uani 1 1 d .
C1S C -0.1956(3) 0.28913(15) 0.0907(3) 0.0988(11) Uani 1 1 d .
H1SA H -0.2246 0.3311 0.0530 0.119 Uiso 1 1 calc R
H1SB H -0.2441 0.2822 0.1456 0.119 Uiso 1 1 calc R
C2S C -0.2193(3) 0.23465(17) 0.0155(2) 0.0946(10) Uani 1 1 d .
H2SA H -0.3089 0.2327 -0.0180 0.114 Uiso 1 1 calc R
H2SB H -0.1931 0.1929 0.0530 0.114 Uiso 1 1 calc R
H2SC H -0.1720 0.2415 -0.0393 0.114 Uiso 1 1 calc R
C3S C -0.0417(3) 0.34965(12) 0.2117(2) 0.0723(8) Uani 1 1 d .
H3SA H -0.0863 0.3441 0.2696 0.087 Uiso 1 1 calc R
H3SB H -0.0713 0.3913 0.1732 0.087 Uiso 1 1 calc R
C4S C 0.0936(3) 0.35377(14) 0.2571(2) 0.0738(8) Uani 1 1 d .
H4SA H 0.1111 0.3910 0.3072 0.089 Uiso 1 1 calc R
H4SB H 0.1372 0.3606 0.1998 0.089 Uiso 1 1 calc R
H4SC H 0.1226 0.3124 0.2947 0.089 Uiso 1 1 calc R
O2S O 0.56255(14) 0.29154(7) 0.34281(12) 0.0543(4) Uani 1 1 d .
C5S C 0.5497(2) 0.35528(12) 0.2956(2) 0.0666(7) Uani 1 1 d .
H5SA H 0.6146 0.3615 0.2546 0.080 Uiso 1 1 calc R
H5SB H 0.5622 0.3896 0.3521 0.080 Uiso 1 1 calc R
C6S C 0.4263(3) 0.36337(14) 0.2251(2) 0.0831(8) Uani 1 1 d .
H6SA H 0.4207 0.4071 0.1910 0.100 Uiso 1 1 calc R
H6SB H 0.3622 0.3597 0.2664 0.100 Uiso 1 1 calc R
H6SC H 0.4130 0.3287 0.1703 0.100 Uiso 1 1 calc R
C7S C 0.6755(3) 0.28228(14) 0.4190(2) 0.0779(8) Uani 1 1 d .
H7SA H 0.6811 0.3150 0.4772 0.094 Uiso 1 1 calc R
H7SB H 0.7467 0.2901 0.3855 0.094 Uiso 1 1 calc R
C8S C 0.6838(3) 0.21502(15) 0.4631(3) 0.0975(10) Uani 1 1 d .
H8SA H 0.7641 0.2095 0.5145 0.117 Uiso 1 1 calc R
H8SB H 0.6775 0.1826 0.4055 0.117 Uiso 1 1 calc R
H8SC H 0.6153 0.2079 0.4989 0.117 Uiso 1 1 calc R

loop_
_atom_site_aniso_label
_atom_site_aniso_U_11
_atom_site_aniso_U_22
_atom_site_aniso_U_33
_atom_site_aniso_U_23
_atom_site_aniso_U_13
_atom_site_aniso_U_12
F13 0.0698(9) 0.0666(9) 0.0922(11) 0.0204(8) 0.0433(8) 0.0223(8)
F14 0.0723(9) 0.0723(9) 0.0792(10) 0.0117(7) 0.0481(8) 0.0071(7)
F16 0.0843(10) 0.0680(9) 0.0614(9) 0.0077(7) 0.0396(8) -0.0038(8)
F17 0.0944(11) 0.0709(9) 0.0519(8) 0.0175(7) 0.0207(8) 0.0040(8)
F18 0.0634(9) 0.0614(8) 0.0620(9) 0.0105(7) 0.0099(7) 0.0104(7)
F19 0.0586(8) 0.0565(8) 0.0552(8) 0.0060(6) 0.0209(6) 0.0111(6)
F23 0.0701(9) 0.0753(10) 0.0837(10) -0.0210(8) 0.0411(8) -0.0343(8)
F24 0.0654(9) 0.0763(9) 0.0680(9) -0.0081(7) 0.0383(7) -0.0069(7)
F26 0.0850(10) 0.0720(9) 0.0599(9) -0.0115(7) 0.0345(8) 0.0053(8)
F27 0.1159(13) 0.0659(9) 0.0591(9) -0.0253(7) 0.0203(8) -0.0091(9)
F28 0.0926(11) 0.0558(8) 0.0708(10) -0.0176(7) 0.0139(8) -0.0259(8)
F29 0.0739(9) 0.0541(8) 0.0585(8) -0.0091(6) 0.0240(7) -0.0273(7)
O1 0.0630(11) 0.0468(9) 0.0622(10) 0.0115(7) 0.0266(8) 0.0105(7)
O2 0.0684(11) 0.0594(10) 0.0638(11) -0.0231(8) 0.0332(9) -0.0277(8)
C11 0.0437(12) 0.0328(10) 0.0445(12) -0.0043(9) 0.0140(10) -0.0089(9)
C12 0.0510(13) 0.0360(11) 0.0504(13) 0.0006(9) 0.0173(10) -0.0067(10)
C13 0.0513(14) 0.0417(12) 0.0642(15) 0.0015(11) 0.0229(12) 0.0015(11)
C14 0.0520(13) 0.0463(12) 0.0572(14) -0.0018(10) 0.0288(11) -0.0090(11)
C15 0.0515(13) 0.0386(11) 0.0471(13) -0.0032(9) 0.0159(10) -0.0107(10)
C16 0.0586(14) 0.0503(13) 0.0462(13) -0.0023(10) 0.0231(11) -0.0123(12)
C17 0.0635(15) 0.0484(13) 0.0427(13) 0.0051(10) 0.0102(11) -0.0097(12)
C18 0.0522(14) 0.0438(12) 0.0505(14) 0.0001(10) 0.0085(11) -0.0003(11)
C19 0.0463(13) 0.0445(12) 0.0440(12) -0.0039(10) 0.0127(10) -0.0068(10)
C20 0.0437(12) 0.0337(10) 0.0442(12) -0.0048(9) 0.0125(9) -0.0104(9)
C21 0.0445(12) 0.0321(10) 0.0429(12) -0.0003(8) 0.0127(10) -0.0023(9)
C22 0.0506(13) 0.0397(11) 0.0485(13) -0.0041(10) 0.0184(10) -0.0041(10)
C23 0.0478(13) 0.0457(12) 0.0571(14) -0.0043(10) 0.0195(11) -0.0113(10)
C24 0.0444(12) 0.0503(12) 0.0504(13) 0.0026(10) 0.0224(10) 0.0028(10)
C25 0.0478(12) 0.0378(11) 0.0422(12) 0.0027(9) 0.0112(10) 0.0074(10)
C26 0.0622(15) 0.0487(13) 0.0443(13) 0.0007(10) 0.0156(11) 0.0128(12)
C27 0.0761(17) 0.0455(13) 0.0452(13) -0.0095(10) 0.0093(12) 0.0030(12)
C28 0.0659(15) 0.0386(12) 0.0533(14) -0.0042(10) 0.0055(12) -0.0100(11)
C29 0.0581(14) 0.0396(11) 0.0454(13) 0.0007(9) 0.0127(11) -0.0035(10)
C30 0.0462(12) 0.0337(10) 0.0419(12) 0.0028(8) 0.0097(9) 0.0036(9)
O1S 0.0556(10) 0.0486(9) 0.0569(10) 0.0038(7) 0.0089(8) 0.0055(8)
C1S 0.071(2) 0.0663(19) 0.138(3) -0.0044(19) -0.020(2) 0.0104(16)
C2S 0.088(2) 0.122(3) 0.070(2) -0.0042(19) 0.0100(17) -0.032(2)
C3S 0.0766(19) 0.0539(15) 0.093(2) -0.0123(14) 0.0328(16) -0.0050(14)
C4S 0.084(2) 0.0698(17) 0.0656(17) -0.0009(13) 0.0133(15) -0.0159(15)
O2S 0.0558(10) 0.0449(9) 0.0583(10) -0.0001(7) 0.0051(8) -0.0102(7)
C5S 0.0646(17) 0.0519(14) 0.0873(19) 0.0056(13) 0.0255(15) -0.0025(13)
C6S 0.090(2) 0.0741(18) 0.081(2) 0.0068(15) 0.0092(17) 0.0054(16)
C7S 0.0698(19) 0.0695(18) 0.087(2) 0.0001(15) 0.0029(16) -0.0049(15)
C8S 0.104(2) 0.090(2) 0.093(2) 0.0216(18) 0.0116(19) 0.0269(19)

loop_
_atom_type_symbol
_atom_type_description
_atom_type_scat_dispersion_real
_atom_type_scat_dispersion_imag
_atom_type_scat_source
C C 0.0033 0.0016 'International Tables Vol C Tables 4.2.6.8 and 6.1.1.4'
H H 0.0000 0.0000 'International Tables Vol C Tables 4.2.6.8 and 6.1.1.4'
O O 0.0106 0.0060 'International Tables Vol C Tables 4.2.6.8 and 6.1.1.4'
F F 0.0171 0.0103 'International Tables Vol C Tables 4.2.6.8 and 6.1.1.4'

loop_
_geom_angle_atom_site_label_1
_geom_angle_atom_site_label_2
_geom_angle_atom_site_label_3
_geom_angle
C12 C11 C20 119.34(18)
C12 C11 C21 117.15(18)
C20 C11 C21 123.44(18)
O1 C12 C11 119.25(18)
O1 C12 C13 121.25(19)
C11 C12 C13 119.49(19)
F13 C13 C14 119.59(19)
F13 C13 C12 118.61(19)
C14 C13 C12 121.8(2)
F14 C14 C13 118.3(2)
F14 C14 C15 120.10(19)
C13 C14 C15 121.63(19)
C14 C15 C16 123.8(2)
C14 C15 C20 117.27(19)
C16 C15 C20 119.0(2)
C17 C16 F16 118.0(2)
C17 C16 C15 122.2(2)
F16 C16 C15 119.8(2)
F17 C17 C16 121.7(2)
F17 C17 C18 119.2(2)
C16 C17 C18 119.2(2)
F18 C18 C19 120.5(2)
F18 C18 C17 118.9(2)
C19 C18 C17 120.6(2)
F19 C19 C18 116.75(19)
F19 C19 C20 120.60(18)
C18 C19 C20 122.65(19)
C19 C20 C11 123.18(18)
C19 C20 C15 116.37(18)
C11 C20 C15 120.45(19)
C22 C21 C30 119.58(18)
C22 C21 C11 116.89(17)
C30 C21 C11 123.49(17)
O2 C22 C21 119.34(18)
O2 C22 C23 121.54(18)
C21 C22 C23 119.12(19)
C24 C23 F23 119.86(19)
C24 C23 C22 121.98(19)
F23 C23 C22 118.16(18)
C23 C24 F24 118.15(19)
C23 C24 C25 121.83(19)
F24 C24 C25 120.01(19)
C24 C25 C26 124.0(2)
C24 C25 C30 116.89(18)
C26 C25 C30 119.1(2)
F26 C26 C27 118.5(2)
F26 C26 C25 119.7(2)
C27 C26 C25 121.8(2)
F27 C27 C26 121.6(2)
F27 C27 C28 118.7(2)
C26 C27 C28 119.7(2)
F28 C28 C29 119.9(2)
F28 C28 C27 119.4(2)
C29 C28 C27 120.6(2)
F29 C29 C28 117.13(19)
F29 C29 C30 120.52(18)
C28 C29 C30 122.3(2)
C29 C30 C21 123.09(19)
C29 C30 C25 116.32(18)
C21 C30 C25 120.58(18)
C1S O1S C3S 113.0(2)
O1S C1S C2S 111.9(3)
O1S C3S C4S 109.8(2)
C7S O2S C5S 113.94(19)
O2S C5S C6S 110.9(2)
O2S C7S C8S 111.1(2)

loop_
_geom_bond_atom_site_label_1
_geom_bond_atom_site_label_2
_geom_bond_distance
F13 C13 1.345(2)
F14 C14 1.344(2)
F16 C16 1.347(2)
F17 C17 1.338(2)
F18 C18 1.343(2)
F19 C19 1.347(2)
F23 C23 1.345(2)
F24 C24 1.345(2)
F26 C26 1.343(2)
F27 C27 1.341(2)
F28 C28 1.344(2)
F29 C29 1.344(2)
O1 C12 1.344(2)
O2 C22 1.341(2)
C11 C12 1.376(3)
C11 C20 1.428(3)
C11 C21 1.493(3)
C12 C13 1.407(3)
C13 C14 1.349(3)
C14 C15 1.404(3)
C15 C16 1.416(3)
C15 C20 1.429(3)
C16 C17 1.344(3)
C17 C18 1.397(3)
C18 C19 1.355(3)
C19 C20 1.410(3)
C21 C22 1.374(3)
C21 C30 1.422(3)
C22 C23 1.407(3)
C23 C24 1.344(3)
C24 C25 1.401(3)
C25 C26 1.416(3)
C25 C30 1.431(3)
C26 C27 1.344(3)
C27 C28 1.391(3)
C28 C29 1.357(3)
C29 C30 1.417(3)
O1S C1S 1.404(3)
O1S C3S 1.425(3)
C1S C2S 1.447(4)
C3S C4S 1.468(4)
O2S C7S 1.407(3)
O2S C5S 1.414(3)
C5S C6S 1.457(4)
C7S C8S 1.464(4)

loop_
_geom_hbond_atom_site_label_D
_geom_hbond_atom_site_label_H
_geom_hbond_atom_site_label_A
_geom_hbond_distance_DH
_geom_hbond_distance_HA
_geom_hbond_distance_DA
_geom_hbond_angle_DHA
O1 H1O O1S 0.84 1.89 2.686(2) 157.9
O2 H2O O2S 0.84 1.90 2.691(2) 155.7

loop_
_geom_torsion_atom_site_label_1
_geom_torsion_atom_site_label_2
_geom_torsion_atom_site_label_3
_geom_torsion_atom_site_label_4
_geom_torsion
C20 C11 C12 O1 -179.97(18)
C21 C11 C12 O1 2.9(3)
C20 C11 C12 C13 -1.0(3)
C21 C11 C12 C13 -178.13(18)
O1 C12 C13 F13 -0.2(3)
C11 C12 C13 F13 -179.14(18)
O1 C12 C13 C14 -179.7(2)
C11 C12 C13 C14 1.3(3)
F13 C13 C14 F14 -0.6(3)
C12 C13 C14 F14 178.90(19)
F13 C13 C14 C15 -179.90(19)
C12 C13 C14 C15 -0.4(3)
F14 C14 C15 C16 -1.0(3)
C13 C14 C15 C16 178.3(2)
F14 C14 C15 C20 179.87(18)
C13 C14 C15 C20 -0.9(3)
C14 C15 C16 C17 179.2(2)
C20 C15 C16 C17 -1.6(3)
C14 C15 C16 F16 -0.5(3)
C20 C15 C16 F16 178.62(18)
F16 C16 C17 F17 -0.9(3)
C15 C16 C17 F17 179.28(19)
F16 C16 C17 C18 179.59(19)
C15 C16 C17 C18 -0.2(3)
F17 C17 C18 F18 0.9(3)
C16 C17 C18 F18 -179.59(19)
F17 C17 C18 C19 -177.9(2)
C16 C17 C18 C19 1.6(3)
F18 C18 C19 F19 -0.2(3)
C17 C18 C19 F19 178.55(19)
F18 C18 C19 C20 -179.98(17)
C17 C18 C19 C20 -1.2(3)
F19 C19 C20 C11 -0.3(3)
C18 C19 C20 C11 179.38(19)
F19 C19 C20 C15 179.67(17)
C18 C19 C20 C15 -0.6(3)
C12 C11 C20 C19 179.76(18)
C21 C11 C20 C19 -3.3(3)
C12 C11 C20 C15 -0.3(3)
C21 C11 C20 C15 176.69(18)
C14 C15 C20 C19 -178.85(18)
C16 C15 C20 C19 1.9(3)
C14 C15 C20 C11 1.2(3)
C16 C15 C20 C11 -178.04(18)
C12 C11 C21 C22 80.5(2)
C20 C11 C21 C22 -96.5(2)
C12 C11 C21 C30 -97.1(2)
C20 C11 C21 C30 85.9(3)
C30 C21 C22 O2 179.73(19)
C11 C21 C22 O2 2.0(3)
C30 C21 C22 C23 -0.3(3)
C11 C21 C22 C23 -178.05(19)
O2 C22 C23 C24 -179.7(2)
C21 C22 C23 C24 0.3(3)
O2 C22 C23 F23 0.3(3)
C21 C22 C23 F23 -179.59(19)
F23 C23 C24 F24 -0.3(3)
C22 C23 C24 F24 179.76(19)
F23 C23 C24 C25 -179.76(19)
C22 C23 C24 C25 0.3(3)
C23 C24 C25 C26 179.4(2)
F24 C24 C25 C26 -0.1(3)
C23 C24 C25 C30 -0.9(3)
F24 C24 C25 C30 179.65(18)
C24 C25 C26 F26 -1.1(3)
C30 C25 C26 F26 179.18(18)
C24 C25 C26 C27 178.5(2)
C30 C25 C26 C27 -1.2(3)
F26 C26 C27 F27 -0.1(3)
C25 C26 C27 F27 -179.75(19)
F26 C26 C27 C28 179.4(2)
C25 C26 C27 C28 -0.3(4)
F27 C27 C28 F28 0.3(3)
C26 C27 C28 F28 -179.1(2)
F27 C27 C28 C29 -179.2(2)
C26 C27 C28 C29 1.3(4)
F28 C28 C29 F29 0.1(3)
C27 C28 C29 F29 179.7(2)
F28 C28 C29 C30 179.63(19)
C27 C28 C29 C30 -0.8(3)
F29 C29 C30 C21 -0.1(3)
C28 C29 C30 C21 -179.6(2)
F29 C29 C30 C25 178.89(18)
C28 C29 C30 C25 -0.7(3)
C22 C21 C30 C29 178.67(19)
C11 C21 C30 C29 -3.8(3)
C22 C21 C30 C25 -0.3(3)
C11 C21 C30 C25 177.27(18)
C24 C25 C30 C29 -178.13(18)
C26 C25 C30 C29 1.6(3)
C24 C25 C30 C21 0.9(3)
C26 C25 C30 C21 -179.38(18)
C3S O1S C1S C2S 177.7(3)
C1S O1S C3S C4S -177.8(2)
C7S O2S C5S C6S -174.8(2)
C5S O2S C7S C8S -178.9(2)

loop_
_cod_related_entry_id
_cod_related_entry_database
_cod_related_entry_code
1 ChemSpider 21150031
